data_7022024
loop_
_publ_author_name
'Zhou, Qi'
'Yang, Fen'
'Liu, Dan'
'Peng, Yu'
'Li, Guanghua'
'Shi, Zhan'
'Feng, Shouhua'

_publ_section_title
;
 Synthesis, structures, and magnetic properties of a family of 3d-4f
 [Na2Fe6Ln2] complexes (Ln = Y, Gd and Dy): effect of ligands on the
 connection of inorganic subunits.
;
_journal_issue 4
_journal_name_full 'Dalton transactions (Cambridge, England : 2003)'
_journal_page_first 1039
_journal_page_last 1046
_journal_paper_doi 10.1039/c2dt31050c
_journal_volume 42
_journal_year 2013
_chemical_formula_moiety 'C98 H110 Fe6 N16 Na2 O34 Y2'
_chemical_formula_sum 'C98 H110 Fe6 N16 Na2 O34 Y2'
_chemical_formula_weight 2614.92
_chemical_melting_point ?
_chemical_name_systematic
;
?
;
_space_group_IT_number 14
_symmetry_cell_setting monoclinic
_symmetry_space_group_name_Hall '-P 2ybc'
_symmetry_space_group_name_H-M 'P 1 21/c 1'
_atom_sites_solution_hydrogens geom
_atom_sites_solution_primary direct
_atom_sites_solution_secondary difmap
_audit_creation_method SHELXL-97
_cell_angle_alpha 90.00
_cell_angle_beta 126.420(3)
_cell_angle_gamma 90.00
_cell_formula_units_Z 2
_cell_length_a 12.6479(5)
_cell_length_b 35.2806(13)
_cell_length_c 16.9188(9)
_cell_measurement_reflns_used 10288
_cell_measurement_temperature 293(2)
_cell_measurement_theta_max 25.00
_cell_measurement_theta_min 8.19
_cell_volume 6075.1(5)
_computing_cell_refinement 'Bruker SMART'
_computing_data_collection 'Bruker SMART'
_computing_data_reduction 'Bruker SAINT'
_computing_molecular_graphics 'Diamond 3.0'
_computing_publication_material SHELXL
_computing_structure_refinement 'SHELXL-97 (Sheldrick, 1997)'
_computing_structure_solution 'SHELXS-97 (Sheldrick, 1990)'
_diffrn_ambient_temperature 293(2)
_diffrn_detector_area_resol_mean 9.00cm
_diffrn_measured_fraction_theta_full 0.961
_diffrn_measured_fraction_theta_max 0.961
_diffrn_measurement_device_type 'CCD area detector'
_diffrn_measurement_method 'phi and omega scans'
_diffrn_radiation_monochromator graphite
_diffrn_radiation_source 'fine-focus sealed tube'
_diffrn_radiation_type MoK\a
_diffrn_radiation_wavelength 0.71073
_diffrn_reflns_av_R_equivalents 0.1018
_diffrn_reflns_av_sigmaI/netI 0.0904
_diffrn_reflns_limit_h_max 15
_diffrn_reflns_limit_h_min -15
_diffrn_reflns_limit_k_max 41
_diffrn_reflns_limit_k_min -41
_diffrn_reflns_limit_l_max 20
_diffrn_reflns_limit_l_min -14
_diffrn_reflns_number 32484
_diffrn_reflns_theta_full 25.00
_diffrn_reflns_theta_max 25.00
_diffrn_reflns_theta_min 8.19
_diffrn_standards_decay_% none
_diffrn_standards_interval_count none
_diffrn_standards_interval_time none
_diffrn_standards_number none
_exptl_absorpt_coefficient_mu 1.725
_exptl_absorpt_correction_T_max 0.7518
_exptl_absorpt_correction_T_min 0.7357
_exptl_absorpt_correction_type empirical
_exptl_absorpt_process_details SADABS
_exptl_crystal_colour black
_exptl_crystal_density_diffrn 1.430
_exptl_crystal_density_meas ?
_exptl_crystal_density_method 'not measured'
_exptl_crystal_description block
_exptl_crystal_F_000 2676
_exptl_crystal_size_max 0.31
_exptl_crystal_size_mid 0.28
_exptl_crystal_size_min 0.26
_refine_diff_density_max 0.841
_refine_diff_density_min -0.538
_refine_diff_density_rms 0.084
_refine_ls_extinction_method none
_refine_ls_goodness_of_fit_ref 1.191
_refine_ls_hydrogen_treatment constr
_refine_ls_matrix_type full
_refine_ls_number_parameters 775
_refine_ls_number_reflns 10288
_refine_ls_number_restraints 111
_refine_ls_restrained_S_all 1.202
_refine_ls_R_factor_all 0.1082
_refine_ls_R_factor_gt 0.0789
_refine_ls_shift/su_max 0.002
_refine_ls_shift/su_mean 0.000
_refine_ls_structure_factor_coef Fsqd
_refine_ls_weighting_details 'calc w=1/[\s^2^(Fo^2^)+(0.0000P)^2^+24.4044P] where P=(Fo^2^+2Fc^2^)/3'
_refine_ls_weighting_scheme calc
_refine_ls_wR_factor_gt 0.1507
_refine_ls_wR_factor_ref 0.1577
_reflns_number_gt 7740
_reflns_number_total 10288
_reflns_threshold_expression >2sigma(I)
_cod_data_source_file c2dt31050c.txt
_cod_data_source_block compound-4
_cod_depositor_comments
;
The following automatic conversions were performed:

'_chemical_melting_point' value 'not measured' was changed to '?' -
the value is undefined or not given.

'_symmetry_cell_setting' value
'MONOCLINIC' changed to 'monoclinic' according to
/home/saulius/struct/CIF-dictionaries/cif_core.dic dictionary named
'cif_core.dic' version 2.4.2 from 2011-04-26.

Automatic conversion script
Id: cif_fix_values 1891 2012-01-12 08:04:46Z andrius 

The following automatic conversions were performed:

'_exptl_crystal_density_meas' value 'none' was changed to '?' - the
value is perceived as not measured.

Automatic conversion script
Id: cif_fix_values 3008 2015-01-20 13:52:24Z robertas 
;
_cod_original_sg_symbol_H-M P2(1)/C
_cod_database_code 7022024

loop_
_symmetry_equiv_pos_as_xyz
'x, y, z'
'-x, y+1/2, -z+1/2'
'-x, -y, -z'
'x, -y-1/2, z-1/2'

loop_
_atom_site_label
_atom_site_type_symbol
_atom_site_fract_x
_atom_site_fract_y
_atom_site_fract_z
_atom_site_U_iso_or_equiv
_atom_site_adp_type
_atom_site_occupancy
_atom_site_symmetry_multiplicity
_atom_site_calc_flag
_atom_site_refinement_flags
_atom_site_disorder_assembly
_atom_site_disorder_group
Y1 Y 0.51200(6) 0.973704(17) 0.39966(4) 0.02725(17) Uani 1 1 d . . .
Fe1 Fe 0.53726(8) 0.92299(2) 0.24363(6) 0.0260(2) Uani 1 1 d . . .
Fe2 Fe 0.43693(11) 0.83923(3) 0.17050(7) 0.0390(3) Uani 1 1 d . A .
Fe3 Fe 0.74825(10) 0.85923(3) 0.30205(7) 0.0369(3) Uani 1 1 d . . .
Na1 Na 0.6635(4) 0.76829(10) 0.3160(3) 0.0798(11) Uani 1 1 d U . .
O1 O 0.4489(6) 0.79562(14) 0.2437(4) 0.0572(14) Uani 1 1 d . . .
O2 O 0.4137(4) 0.89265(12) 0.1219(3) 0.0303(10) Uani 1 1 d . A .
O3 O 0.4079(4) 0.93091(12) 0.2696(3) 0.0282(9) Uani 1 1 d . A .
O4 O 0.5167(8) 0.73114(17) 0.3358(5) 0.0802(19) Uani 1 1 d U A .
O5 O 0.8102(5) 0.82010(14) 0.4004(4) 0.0518(13) Uani 1 1 d . . .
O6 O 0.6562(4) 0.94798(12) 0.3726(3) 0.0275(9) Uani 1 1 d . . .
O7 O 0.6816(4) 0.90942(11) 0.2325(3) 0.0284(9) Uani 1 1 d . . .
O8 O 0.8463(8) 0.7556(2) 0.4880(6) 0.101(2) Uani 1 1 d U . .
O9 O 0.706(2) 0.7165(6) 0.2475(16) 0.139(6) Uani 0.50 1 d PU . .
O10 O 0.5838(4) 0.86839(11) 0.3038(3) 0.0285(9) Uani 1 1 d . . .
O11 O 0.6073(5) 0.82607(13) 0.1923(4) 0.0461(12) Uani 1 1 d . . .
O12 O 0.5444(5) 1.03501(13) 0.4504(3) 0.0400(11) Uani 1 1 d . . .
O13 O 0.4675(5) 0.92268(13) 0.4610(3) 0.0452(12) Uani 1 1 d . . .
O14 O 0.7071(4) 0.97095(14) 0.5582(3) 0.0397(11) Uani 1 1 d . . .
O15 O 0.3030(4) 0.99039(14) 0.3415(3) 0.0394(11) Uani 1 1 d . . .
O16 O 0.4967(4) 0.97209(12) 0.1696(3) 0.0349(10) Uani 1 1 d . . .
O17 O 0.4630(5) 1.00790(12) 0.2620(3) 0.0386(11) Uani 1 1 d . . .
N1 N 0.3174(8) 0.8166(2) 0.0354(6) 0.071(2) Uani 1 1 d D . .
N2 N 0.2071(9) 0.8084(5) -0.0101(16) 0.050(6) Uani 0.30 1 d PDU A 1
N3 N 0.1017(13) 0.7977(9) -0.052(2) 0.103(10) Uani 0.30 1 d PDU A 1
N2' N 0.243(2) 0.7916(7) 0.0287(15) 0.080(5) Uani 0.50 1 d PU A 2
N3' N 0.158(3) 0.7705(9) 0.013(2) 0.138(8) Uani 0.50 1 d PU A 2
N2" N 0.310(3) 0.8395(9) -0.041(2) 0.050(8) Uani 0.20 1 d PU A 3
N3" N 0.301(4) 0.8578(10) -0.106(3) 0.062(9) Uani 0.20 1 d PU A 3
N4 N 0.8803(7) 0.8489(2) 0.2768(6) 0.0662(19) Uani 1 1 d U . .
N5 N 0.9115(8) 0.8577(3) 0.2290(7) 0.081(2) Uani 1 1 d U . .
N6 C 0.9433(12) 0.8657(4) 0.1808(10) 0.106(3) Uani 1 1 d U . .
N7 N 0.2802(5) 0.85834(16) 0.1732(4) 0.0365(13) Uani 1 1 d . . .
N8 N 0.8694(5) 0.89795(15) 0.4177(4) 0.0342(13) Uani 1 1 d . . .
C1 C 0.3827(9) 0.7854(2) 0.2797(6) 0.055(2) Uani 1 1 d . A .
C2 C 0.2821(9) 0.8069(2) 0.2685(6) 0.052(2) Uani 1 1 d . . .
C3 C 0.2227(9) 0.7941(3) 0.3128(6) 0.065(2) Uani 1 1 d . A .
H3 H 0.1564 0.8083 0.3070 0.100 Uiso 1 1 calc . . .
C4 C 0.2629(12) 0.7611(3) 0.3640(7) 0.076(3) Uani 1 1 d . . .
H4 H 0.2234 0.7531 0.3931 0.100 Uiso 1 1 calc . . .
C5 C 0.3600(12) 0.7389(3) 0.3742(7) 0.074(3) Uani 1 1 d . A .
H5 H 0.3851 0.7163 0.4093 0.100 Uiso 1 1 calc . . .
C6 C 0.4194(10) 0.7508(3) 0.3315(6) 0.065(2) Uani 1 1 d . . .
C7 C 0.2370(8) 0.8420(2) 0.2161(5) 0.0448(18) Uani 1 1 d . A .
H7 H 0.1693 0.8541 0.2129 0.100 Uiso 1 1 calc . . .
C8 C 0.2246(6) 0.89641(19) 0.1241(4) 0.0331(15) Uani 1 1 d . A .
C9 C 0.2799(7) 0.9038(2) 0.0663(5) 0.0388(16) Uani 1 1 d . . .
H9A H 0.2295 0.8897 0.0052 0.100 Uiso 1 1 calc . . .
H9B H 0.2724 0.9305 0.0506 0.100 Uiso 1 1 calc . . .
C10 C 0.2721(7) 0.9259(2) 0.2045(5) 0.0385(16) Uani 1 1 d . . .
H10A H 0.2325 0.9500 0.1735 0.100 Uiso 1 1 calc . . .
H10B H 0.2399 0.9188 0.2421 0.100 Uiso 1 1 calc . . .
C11 C 0.0726(7) 0.8958(3) 0.0542(5) 0.053(2) Uani 1 1 d . . .
C12 C 0.011(2) 0.8680(6) -0.0194(15) 0.061(6) Uani 0.40 1 d P A 1
H12A H -0.0822 0.8706 -0.0568 0.100 Uiso 0.40 1 calc P B 1
H12B H 0.0371 0.8433 0.0102 0.100 Uiso 0.40 1 calc P C 1
H12C H 0.0376 0.8711 -0.0619 0.100 Uiso 0.40 1 calc P D 1
C12' C 0.0135(13) 0.9278(6) -0.0129(12) 0.077(5) Uani 0.60 1 d P A 2
H12D H -0.0805 0.9258 -0.0518 0.100 Uiso 0.60 1 calc P E 2
H12E H 0.0407 0.9277 -0.0551 0.100 Uiso 0.60 1 calc P F 2
H12F H 0.0412 0.9510 0.0241 0.100 Uiso 0.60 1 calc P G 2
C13 C 0.5411(14) 0.6931(3) 0.3680(9) 0.098(4) Uani 1 1 d U . .
H13A H 0.6109 0.6831 0.3669 0.100 Uiso 1 1 calc . . .
H13B H 0.4630 0.6783 0.3252 0.100 Uiso 1 1 calc . . .
H13C H 0.5661 0.6919 0.4337 0.100 Uiso 1 1 calc . . .
C14 C 0.8955(8) 0.8215(3) 0.4985(7) 0.054(2) Uani 1 1 d . . .
C15 C 0.9611(8) 0.8531(3) 0.5525(6) 0.054(2) Uani 1 1 d . . .
C16 C 1.0473(10) 0.8513(3) 0.6558(7) 0.080(3) Uani 1 1 d . . .
H16 H 1.0909 0.8729 0.6923 0.100 Uiso 1 1 calc . . .
C17 C 1.0666(14) 0.8177(4) 0.7018(9) 0.106(4) Uani 1 1 d U . .
H17 H 1.1246 0.8164 0.7699 0.100 Uiso 1 1 calc . . .
C18 C 1.0020(14) 0.7859(4) 0.6492(10) 0.109(4) Uani 1 1 d U . .
H18 H 1.0169 0.7633 0.6825 0.100 Uiso 1 1 calc . . .
C19 C 0.9146(11) 0.7863(3) 0.5478(8) 0.083(3) Uani 1 1 d . . .
C20 C 0.9450(7) 0.8900(2) 0.5088(5) 0.0446(18) Uani 1 1 d . . .
H20 H 0.9948 0.9098 0.5515 0.100 Uiso 1 1 calc . . .
C21 C 0.8599(6) 0.93835(18) 0.3847(5) 0.0312(14) Uani 1 1 d . . .
C22 C 0.7850(7) 0.9364(2) 0.2727(5) 0.0362(16) Uani 1 1 d . . .
H22A H 0.7489 0.9611 0.2442 0.100 Uiso 1 1 calc . . .
H22B H 0.8447 0.9292 0.2572 0.100 Uiso 1 1 calc . . .
C23 C 0.7830(6) 0.96161(19) 0.4118(5) 0.0355(15) Uani 1 1 d . . .
H23A H 0.8333 0.9623 0.4828 0.100 Uiso 1 1 calc . . .
H23B H 0.7755 0.9874 0.3893 0.100 Uiso 1 1 calc . . .
C24 C 0.9945(7) 0.9571(2) 0.4315(6) 0.0494(19) Uani 1 1 d . . .
H24A H 0.9803 0.9819 0.4017 0.100 Uiso 1 1 calc . . .
H24B H 1.0350 0.9611 0.5007 0.100 Uiso 1 1 calc . . .
C25 C 1.0904(9) 0.9355(3) 0.4225(7) 0.068(3) Uani 1 1 d . . .
H25A H 1.1712 0.9494 0.4544 0.100 Uiso 1 1 calc . . .
H25B H 1.0536 0.9322 0.3543 0.100 Uiso 1 1 calc . . .
H25C H 1.1074 0.9111 0.4530 0.100 Uiso 1 1 calc . . .
C26 C 0.8867(17) 0.7193(4) 0.5333(13) 0.143(5) Uani 1 1 d U . .
H26A H 0.8345 0.7001 0.4851 0.100 Uiso 1 1 calc . . .
H26B H 0.8752 0.7179 0.5844 0.100 Uiso 1 1 calc . . .
H26C H 0.9776 0.7155 0.5608 0.100 Uiso 1 1 calc . . .
C27 C 0.5934(7) 0.8620(2) 0.3917(5) 0.0405(17) Uani 1 1 d . . .
H27A H 0.6162 0.8360 0.4114 0.100 Uiso 1 1 calc . . .
H27B H 0.5104 0.8675 0.3794 0.100 Uiso 1 1 calc . . .
H27C H 0.6599 0.8782 0.4431 0.100 Uiso 1 1 calc . . .
C28 C 0.6126(10) 0.8096(3) 0.1198(7) 0.072(3) Uani 1 1 d . . .
H28A H 0.7026 0.8057 0.1449 0.100 Uiso 1 1 calc . . .
H28B H 0.5709 0.8260 0.0636 0.100 Uiso 1 1 calc . . .
H28C H 0.5678 0.7856 0.1009 0.100 Uiso 1 1 calc . . .
C30 C 0.5966(7) 1.0987(2) 0.4406(5) 0.0372(16) Uani 1 1 d . . .
C31 C 0.6372(10) 1.1336(3) 0.4869(7) 0.066(2) Uani 1 1 d . . .
H31 H 0.6345 1.1388 0.5396 0.100 Uiso 1 1 calc . . .
C32 C 0.6815(14) 1.1606(3) 0.4542(9) 0.091(4) Uani 1 1 d . . .
H32 H 0.7088 1.1840 0.4854 0.100 Uiso 1 1 calc . . .
C33 C 0.6863(13) 1.1538(3) 0.3776(9) 0.089(3) Uani 1 1 d . . .
H33 H 0.7164 1.1724 0.3566 0.100 Uiso 1 1 calc . . .
C34 C 0.6472(11) 1.1198(3) 0.3319(7) 0.079(3) Uani 1 1 d . . .
H34 H 0.6506 1.1152 0.2794 0.100 Uiso 1 1 calc . . .
C35 C 0.6023(8) 1.0918(2) 0.3623(5) 0.0498(19) Uani 1 1 d . . .
H35 H 0.5760 1.0685 0.3304 0.100 Uiso 1 1 calc . . .
C36 C 0.5545(6) 1.0682(2) 0.4788(4) 0.0338(15) Uani 1 1 d . . .
C37 C 0.9020(6) 0.9834(2) 0.7170(4) 0.0344(15) Uani 1 1 d . . .
C38 C 0.9693(8) 1.0093(3) 0.7909(6) 0.056(2) Uani 1 1 d . . .
H38 H 0.9248 1.0298 0.7926 0.100 Uiso 1 1 calc . . .
C39 C 1.1032(9) 1.0054(3) 0.8636(6) 0.071(3) Uani 1 1 d . . .
H39 H 1.1477 1.0235 0.9130 0.100 Uiso 1 1 calc . . .
C40 C 1.1681(8) 0.9757(4) 0.8627(7) 0.073(3) Uani 1 1 d . . .
H40 H 1.2575 0.9730 0.9123 0.100 Uiso 1 1 calc . . .
C41 C 1.1043(10) 0.9495(3) 0.7898(8) 0.083(3) Uani 1 1 d . . .
H41 H 1.1501 0.9290 0.7894 0.100 Uiso 1 1 calc . . .
C42 C 0.9690(8) 0.9534(3) 0.7149(6) 0.064(2) Uani 1 1 d . . .
H42 H 0.9253 0.9356 0.6644 0.100 Uiso 1 1 calc . . .
C43 C 0.7568(7) 0.98820(19) 0.6377(5) 0.0343(15) Uani 1 1 d . . .
C44 C 0.4328(7) 1.03537(18) 0.1229(4) 0.0332(15) Uani 1 1 d . . .
C45 C 0.3541(8) 1.0647(2) 0.1138(5) 0.0454(18) Uani 1 1 d . . .
H45 H 0.3237 1.0649 0.1522 0.100 Uiso 1 1 calc . . .
C46 C 0.3202(9) 1.0938(2) 0.0480(6) 0.063(2) Uani 1 1 d . . .
H46 H 0.2653 1.1132 0.0409 0.100 Uiso 1 1 calc . . .
C47 C 0.3674(11) 1.0941(3) -0.0067(7) 0.069(3) Uani 1 1 d . . .
H47 H 0.3447 1.1137 -0.0507 0.100 Uiso 1 1 calc . . .
C48 C 0.4468(11) 1.0659(3) 0.0026(7) 0.071(3) Uani 1 1 d . . .
H48 H 0.4802 1.0666 -0.0337 0.100 Uiso 1 1 calc . . .
C49 C 0.4781(8) 1.0361(2) 0.0663(5) 0.0469(19) Uani 1 1 d . . .
H49 H 0.5303 1.0164 0.0709 0.100 Uiso 1 1 calc . . .
C50 C 0.4677(6) 1.00287(18) 0.1910(4) 0.0296(14) Uani 1 1 d . . .
O1W O 0.943(3) 0.7647(8) 0.323(2) 0.141(8) Uani 0.40 1 d PU . .
O2W O 0.745(6) 0.6491(18) 0.170(5) 0.073(14) Uani 0.10 1 d PU . .

loop_
_atom_site_aniso_label
_atom_site_aniso_U_11
_atom_site_aniso_U_22
_atom_site_aniso_U_33
_atom_site_aniso_U_23
_atom_site_aniso_U_13
_atom_site_aniso_U_12
Y1 0.0272(3) 0.0354(3) 0.0216(3) 0.0001(3) 0.0159(2) 0.0035(3)
Fe1 0.0300(5) 0.0290(5) 0.0240(4) 0.0007(4) 0.0187(4) 0.0019(4)
Fe2 0.0539(6) 0.0335(5) 0.0403(5) -0.0061(5) 0.0337(5) -0.0044(5)
Fe3 0.0465(6) 0.0347(5) 0.0413(5) 0.0054(5) 0.0324(5) 0.0105(5)
Na1 0.103(3) 0.0505(19) 0.094(3) 0.0095(19) 0.063(2) 0.008(2)
O1 0.085(4) 0.033(3) 0.074(4) 0.003(3) 0.058(4) 0.000(3)
O2 0.036(2) 0.035(2) 0.026(2) -0.0013(19) 0.021(2) -0.002(2)
O3 0.026(2) 0.039(2) 0.023(2) -0.0034(19) 0.0163(18) -0.005(2)
O4 0.106(5) 0.044(3) 0.093(4) 0.016(3) 0.060(4) 0.000(4)
O5 0.062(3) 0.040(3) 0.059(3) 0.017(3) 0.039(3) 0.018(3)
O6 0.025(2) 0.038(2) 0.023(2) -0.0010(19) 0.0160(18) 0.000(2)
O7 0.033(2) 0.031(2) 0.031(2) 0.0036(19) 0.025(2) 0.003(2)
O8 0.102(5) 0.069(4) 0.105(5) 0.049(4) 0.046(4) 0.022(4)
O9 0.139(6) 0.140(7) 0.139(6) 0.0002(10) 0.083(4) 0.0002(10)
O10 0.041(2) 0.027(2) 0.026(2) 0.0040(18) 0.024(2) 0.006(2)
O11 0.067(3) 0.037(3) 0.052(3) -0.007(2) 0.045(3) 0.006(3)
O12 0.050(3) 0.034(3) 0.033(2) 0.000(2) 0.023(2) -0.001(2)
O13 0.067(3) 0.046(3) 0.042(3) -0.004(2) 0.043(3) -0.003(3)
O14 0.035(2) 0.055(3) 0.024(2) -0.002(2) 0.015(2) 0.012(2)
O15 0.027(2) 0.061(3) 0.031(2) -0.005(2) 0.017(2) 0.008(2)
O16 0.048(3) 0.034(2) 0.031(2) 0.002(2) 0.028(2) 0.007(2)
O17 0.058(3) 0.040(3) 0.027(2) 0.003(2) 0.031(2) 0.009(2)
N1 0.071(5) 0.072(5) 0.071(5) -0.039(4) 0.043(4) -0.023(5)
N2 0.050(10) 0.045(10) 0.046(9) -0.016(7) 0.023(7) 0.011(8)
N3 0.097(13) 0.107(14) 0.105(13) -0.017(9) 0.061(10) 0.003(9)
N2' 0.084(9) 0.092(10) 0.081(9) -0.016(7) 0.058(7) -0.004(8)
N3' 0.142(12) 0.146(13) 0.143(12) -0.020(9) 0.093(9) -0.016(9)
N2" 0.054(11) 0.037(11) 0.054(11) -0.005(8) 0.029(9) 0.003(8)
N3" 0.066(12) 0.060(13) 0.056(12) 0.000(9) 0.034(9) 0.009(9)
N4 0.074(4) 0.075(4) 0.087(5) 0.014(4) 0.068(4) 0.024(4)
N5 0.080(4) 0.097(5) 0.099(5) 0.032(4) 0.072(4) 0.042(4)
N6 0.108(6) 0.145(8) 0.122(7) 0.058(6) 0.100(6) 0.048(6)
N7 0.039(3) 0.042(3) 0.033(3) -0.011(3) 0.023(3) -0.014(3)
N8 0.035(3) 0.041(3) 0.034(3) 0.011(3) 0.025(3) 0.012(3)
C1 0.075(6) 0.039(4) 0.051(5) -0.004(4) 0.037(5) -0.022(5)
C2 0.064(5) 0.049(5) 0.049(4) -0.009(4) 0.036(4) -0.023(5)
C3 0.076(6) 0.070(6) 0.056(5) -0.008(5) 0.043(5) -0.036(5)
C4 0.089(8) 0.077(7) 0.067(6) 0.003(5) 0.050(6) -0.039(7)
C5 0.086(7) 0.061(6) 0.061(6) 0.019(5) 0.036(6) -0.019(6)
C6 0.079(7) 0.044(5) 0.055(5) -0.004(4) 0.031(5) -0.020(5)
C7 0.051(4) 0.047(4) 0.045(4) -0.014(4) 0.033(4) -0.018(4)
C8 0.027(3) 0.041(4) 0.028(3) -0.007(3) 0.015(3) -0.004(3)
C9 0.036(4) 0.057(4) 0.027(3) 0.001(3) 0.020(3) 0.000(4)
C10 0.037(4) 0.044(4) 0.039(4) -0.001(3) 0.025(3) 0.003(4)
C11 0.035(4) 0.076(6) 0.035(4) -0.009(4) 0.014(3) -0.009(4)
C12 0.050(12) 0.062(14) 0.058(12) -0.025(11) 0.025(10) -0.013(12)
C12' 0.029(7) 0.115(14) 0.071(10) 0.023(10) 0.022(7) 0.008(9)
C13 0.126(8) 0.073(6) 0.092(6) 0.014(5) 0.061(6) -0.004(6)
C14 0.052(5) 0.053(5) 0.062(5) 0.032(5) 0.037(5) 0.026(5)
C15 0.049(5) 0.062(6) 0.046(4) 0.020(4) 0.027(4) 0.019(5)
C16 0.082(7) 0.090(7) 0.053(5) 0.021(5) 0.033(5) 0.012(6)
C17 0.111(8) 0.113(8) 0.069(6) 0.032(6) 0.041(5) 0.004(6)
C18 0.112(8) 0.091(7) 0.094(7) 0.048(6) 0.045(6) 0.011(6)
C19 0.077(7) 0.066(7) 0.082(7) 0.045(6) 0.035(6) 0.029(6)
C20 0.042(4) 0.050(5) 0.047(4) 0.008(4) 0.029(4) 0.015(4)
C21 0.027(3) 0.035(4) 0.040(4) -0.001(3) 0.024(3) 0.002(3)
C22 0.041(4) 0.043(4) 0.038(4) 0.009(3) 0.031(3) 0.005(4)
C23 0.032(4) 0.035(4) 0.038(4) -0.002(3) 0.020(3) -0.003(3)
C24 0.031(4) 0.057(5) 0.059(5) 0.002(4) 0.026(4) 0.001(4)
C25 0.050(5) 0.074(6) 0.094(7) 0.014(5) 0.050(5) 0.015(5)
C26 0.140(9) 0.096(8) 0.142(9) 0.038(7) 0.057(7) 0.005(7)
C27 0.060(5) 0.040(4) 0.037(4) 0.009(3) 0.038(4) 0.007(4)
C28 0.090(7) 0.074(6) 0.076(6) -0.022(5) 0.062(6) -0.007(6)
C30 0.040(4) 0.038(4) 0.035(3) 0.002(3) 0.023(3) 0.003(3)
C31 0.097(7) 0.058(5) 0.069(6) -0.016(5) 0.064(6) -0.023(5)
C32 0.158(11) 0.049(5) 0.104(8) -0.017(5) 0.098(9) -0.040(7)
C33 0.141(10) 0.074(7) 0.097(8) -0.004(6) 0.094(8) -0.040(7)
C34 0.112(8) 0.092(7) 0.070(6) -0.001(6) 0.075(6) -0.019(7)
C35 0.067(5) 0.056(5) 0.042(4) 0.002(4) 0.042(4) -0.005(4)
C36 0.025(3) 0.041(4) 0.020(3) 0.008(3) 0.005(3) 0.002(3)
C37 0.030(3) 0.049(4) 0.025(3) 0.002(3) 0.016(3) 0.004(3)
C38 0.039(4) 0.071(6) 0.046(4) -0.009(4) 0.018(4) 0.007(4)
C39 0.040(5) 0.093(7) 0.057(5) -0.021(5) 0.016(4) -0.005(5)
C40 0.032(4) 0.119(9) 0.050(5) 0.010(6) 0.014(4) 0.009(6)
C41 0.053(6) 0.097(8) 0.076(7) 0.003(6) 0.025(5) 0.039(6)
C42 0.044(5) 0.087(6) 0.043(4) -0.003(5) 0.016(4) 0.027(5)
C43 0.037(4) 0.040(4) 0.032(3) 0.006(3) 0.023(3) 0.007(3)
C44 0.042(4) 0.028(3) 0.025(3) 0.000(3) 0.017(3) 0.002(3)
C45 0.054(5) 0.040(4) 0.043(4) 0.006(4) 0.030(4) 0.010(4)
C46 0.069(6) 0.045(5) 0.061(5) 0.023(4) 0.032(5) 0.025(5)
C47 0.096(7) 0.050(5) 0.060(5) 0.019(5) 0.046(6) 0.002(6)
C48 0.098(7) 0.072(6) 0.060(5) 0.024(5) 0.056(6) 0.011(6)
C49 0.063(5) 0.052(5) 0.033(4) 0.006(3) 0.033(4) 0.002(4)
C50 0.028(3) 0.031(3) 0.028(3) 0.005(3) 0.016(3) 0.004(3)
O1W 0.141(8) 0.141(8) 0.141(8) -0.0002(10) 0.084(5) 0.0003(10)
O2W 0.073(14) 0.073(14) 0.073(14) -0.0001(10) 0.044(8) 0.0001(10)

loop_
_atom_type_symbol
_atom_type_description
_atom_type_scat_dispersion_real
_atom_type_scat_dispersion_imag
_atom_type_scat_source
C C 0.0033 0.0016 'International Tables Vol C Tables 4.2.6.8 and 6.1.1.4'
H H 0.0000 0.0000 'International Tables Vol C Tables 4.2.6.8 and 6.1.1.4'
N N 0.0061 0.0033 'International Tables Vol C Tables 4.2.6.8 and 6.1.1.4'
O O 0.0106 0.0060 'International Tables Vol C Tables 4.2.6.8 and 6.1.1.4'
Na Na 0.0362 0.0249 'International Tables Vol C Tables 4.2.6.8 and 6.1.1.4'
Fe Fe 0.3463 0.8444 'International Tables Vol C Tables 4.2.6.8 and 6.1.1.4'
Y Y -2.7962 3.5667 'International Tables Vol C Tables 4.2.6.8 and 6.1.1.4'

loop_
_geom_angle_atom_site_label_1
_geom_angle_atom_site_label_2
_geom_angle_atom_site_label_3
_geom_angle
_geom_angle_site_symmetry_1
_geom_angle_site_symmetry_3
O12 Y1 O15 79.64(17) . .
O12 Y1 O13 127.55(15) . .
O15 Y1 O13 82.29(18) . .
O12 Y1 O6 117.51(16) . .
O15 Y1 O6 149.65(14) . .
O13 Y1 O6 102.38(15) . .
O12 Y1 O3 148.07(15) . .
O15 Y1 O3 84.23(15) . .
O13 Y1 O3 76.52(15) . .
O6 Y1 O3 68.18(14) . .
O12 Y1 O14 76.98(16) . .
O15 Y1 O14 132.11(15) . .
O13 Y1 O14 79.88(18) . .
O6 Y1 O14 77.92(14) . .
O3 Y1 O14 132.77(16) . .
O12 Y1 O17 76.65(15) . .
O15 Y1 O17 83.35(16) . .
O13 Y1 O17 148.49(17) . .
O6 Y1 O17 77.33(14) . .
O3 Y1 O17 74.24(15) . .
O14 Y1 O17 129.52(17) . .
O12 Y1 C36 105.58(17) . 3_676
O15 Y1 C36 72.63(17) . 3_676
O13 Y1 C36 22.16(17) . 3_676
O6 Y1 C36 120.80(17) . 3_676
O3 Y1 C36 95.48(16) . 3_676
O14 Y1 C36 74.32(16) . 3_676
O17 Y1 C36 154.82(17) . 3_676
O12 Y1 Fe1 136.42(11) . .
O15 Y1 Fe1 115.14(11) . .
O13 Y1 Fe1 95.76(11) . .
O6 Y1 Fe1 35.02(10) . .
O3 Y1 Fe1 34.45(9) . .
O14 Y1 Fe1 110.63(11) . .
O17 Y1 Fe1 65.64(10) . .
C36 Y1 Fe1 117.88(14) 3_676 .
O12 Y1 Y1 48.02(11) . 3_676
O15 Y1 Y1 66.28(10) . 3_676
O13 Y1 Y1 79.64(11) . 3_676
O6 Y1 Y1 143.99(10) . 3_676
O3 Y1 Y1 144.18(10) . 3_676
O14 Y1 Y1 66.94(10) . 3_676
O17 Y1 Y1 119.30(10) . 3_676
C36 Y1 Y1 57.57(14) 3_676 3_676
Fe1 Y1 Y1 175.05(3) . 3_676
O3 Fe1 O6 82.97(16) . .
O3 Fe1 O7 171.81(17) . .
O6 Fe1 O7 94.11(17) . .
O3 Fe1 O2 93.54(16) . .
O6 Fe1 O2 172.84(16) . .
O7 Fe1 O2 88.49(17) . .
O3 Fe1 O16 94.51(17) . .
O6 Fe1 O16 92.79(17) . .
O7 Fe1 O16 93.28(17) . .
O2 Fe1 O16 93.72(17) . .
O3 Fe1 O10 93.09(16) . .
O6 Fe1 O10 93.65(16) . .
O7 Fe1 O10 79.42(16) . .
O2 Fe1 O10 80.25(16) . .
O16 Fe1 O10 170.59(15) . .
O3 Fe1 Y1 42.44(12) . .
O6 Fe1 Y1 42.23(11) . .
O7 Fe1 Y1 136.01(12) . .
O2 Fe1 Y1 135.50(12) . .
O16 Fe1 Y1 85.56(11) . .
O10 Fe1 Y1 103.82(10) . .
O1 Fe2 O2 162.01(19) . .
O1 Fe2 N1 97.7(3) . .
O2 Fe2 N1 94.5(3) . .
O1 Fe2 O11 91.8(2) . .
O2 Fe2 O11 99.91(18) . .
N1 Fe2 O11 96.8(3) . .
O1 Fe2 N7 87.6(2) . .
O2 Fe2 N7 78.39(19) . .
N1 Fe2 N7 94.0(3) . .
O11 Fe2 N7 169.3(2) . .
O1 Fe2 O10 91.1(2) . .
O2 Fe2 O10 78.77(16) . .
N1 Fe2 O10 168.7(3) . .
O11 Fe2 O10 75.72(17) . .
N7 Fe2 O10 93.56(17) . .
O1 Fe2 Na1 41.77(19) . .
O2 Fe2 Na1 145.31(14) . .
N1 Fe2 Na1 105.4(3) . .
O11 Fe2 Na1 50.44(15) . .
N7 Fe2 Na1 126.90(17) . .
O10 Fe2 Na1 76.52(13) . .
O5 Fe3 N4 95.2(3) . .
O5 Fe3 O7 161.06(19) . .
N4 Fe3 O7 98.6(2) . .
O5 Fe3 O11 93.6(2) . .
N4 Fe3 O11 95.3(3) . .
O7 Fe3 O11 97.91(19) . .
O5 Fe3 N8 88.0(2) . .
N4 Fe3 N8 94.5(3) . .
O7 Fe3 N8 78.17(19) . .
O11 Fe3 N8 169.97(19) . .
O5 Fe3 O10 89.78(19) . .
N4 Fe3 O10 170.5(3) . .
O7 Fe3 O10 78.49(15) . .
O11 Fe3 O10 76.30(17) . .
N8 Fe3 O10 93.81(17) . .
O5 Fe3 Na1 42.07(19) . .
N4 Fe3 Na1 100.3(2) . .
O7 Fe3 Na1 145.31(15) . .
O11 Fe3 Na1 51.66(16) . .
N8 Fe3 Na1 128.57(16) . .
O10 Fe3 Na1 78.06(13) . .
O5 Na1 O9 123.9(6) . .
O5 Na1 O1 103.7(2) . .
O9 Na1 O1 124.6(6) . .
O5 Na1 O4 135.3(3) . .
O9 Na1 O4 93.7(6) . .
O1 Na1 O4 64.4(2) . .
O5 Na1 O8 65.1(3) . .
O9 Na1 O8 96.4(6) . .
O1 Na1 O8 131.0(3) . .
O4 Na1 O8 89.8(3) . .
O5 Na1 O11 68.78(19) . .
O9 Na1 O11 103.5(5) . .
O1 Na1 O11 66.85(18) . .
O4 Na1 O11 129.6(3) . .
O8 Na1 O11 133.4(3) . .
O5 Na1 Fe3 32.96(13) . .
O9 Na1 Fe3 120.8(5) . .
O1 Na1 Fe3 83.98(15) . .
O4 Na1 Fe3 143.2(2) . .
O8 Na1 Fe3 98.0(2) . .
O11 Na1 Fe3 35.89(12) . .
O5 Na1 Fe2 83.89(15) . .
O9 Na1 Fe2 122.3(5) . .
O1 Na1 Fe2 31.99(13) . .
O4 Na1 Fe2 96.2(2) . .
O8 Na1 Fe2 140.2(3) . .
O11 Na1 Fe2 35.13(11) . .
Fe3 Na1 Fe2 55.97(6) . .
C1 O1 Fe2 132.4(5) . .
C1 O1 Na1 118.6(5) . .
Fe2 O1 Na1 106.2(3) . .
C9 O2 Fe1 115.4(4) . .
C9 O2 Fe2 111.0(4) . .
Fe1 O2 Fe2 104.23(18) . .
C10 O3 Fe1 127.4(3) . .
C10 O3 Y1 124.7(4) . .
Fe1 O3 Y1 103.11(17) . .
C6 O4 C13 119.0(8) . .
C6 O4 Na1 116.7(5) . .
C13 O4 Na1 123.4(7) . .
C14 O5 Fe3 131.0(5) . .
C14 O5 Na1 122.7(5) . .
Fe3 O5 Na1 105.0(3) . .
C23 O6 Fe1 125.5(3) . .
C23 O6 Y1 125.8(3) . .
Fe1 O6 Y1 102.75(16) . .
C22 O7 Fe1 115.2(3) . .
C22 O7 Fe3 111.2(4) . .
Fe1 O7 Fe3 104.13(17) . .
C19 O8 C26 116.3(10) . .
C19 O8 Na1 117.7(5) . .
C26 O8 Na1 125.9(9) . .
C27 O10 Fe1 118.3(4) . .
C27 O10 Fe3 120.6(4) . .
Fe1 O10 Fe3 97.39(16) . .
C27 O10 Fe2 120.0(4) . .
Fe1 O10 Fe2 96.43(16) . .
Fe3 O10 Fe2 99.00(15) . .
C28 O11 Fe2 122.7(5) . .
C28 O11 Fe3 125.1(5) . .
Fe2 O11 Fe3 107.47(19) . .
C28 O11 Na1 103.8(5) . .
Fe2 O11 Na1 94.42(19) . .
Fe3 O11 Na1 92.5(2) . .
C36 O12 Y1 175.3(5) . .
C36 O13 Y1 113.5(4) 3_676 .
C43 O14 Y1 136.7(4) . .
C43 O15 Y1 140.3(4) 3_676 .
C50 O16 Fe1 124.8(4) . .
C50 O17 Y1 138.0(4) . .
N2 N1 N2' 38.5(11) . .
N2 N1 N2" 97.3(19) . .
N2' N1 N2" 130.8(17) . .
N2 N1 Fe2 130.4(13) . .
N2' N1 Fe2 113.8(10) . .
N2" N1 Fe2 113.1(13) . .
N3 N2 N1 174.8(18) . .
N3' N2' N1 171(3) . .
N3" N2" N1 178(3) . .
N5 N4 Fe3 142.7(7) . .
N4 N5 N6 178.5(11) . .
C7 N7 C8 119.8(6) . .
C7 N7 Fe2 126.1(5) . .
C8 N7 Fe2 113.9(4) . .
C20 N8 C21 119.6(6) . .
C20 N8 Fe3 126.0(5) . .
C21 N8 Fe3 114.4(4) . .
O1 C1 C2 123.8(7) . .
O1 C1 C6 116.8(9) . .
C2 C1 C6 119.5(8) . .
C1 C2 C3 118.9(8) . .
C1 C2 C7 123.5(7) . .
C3 C2 C7 117.6(8) . .
C4 C3 C2 119.7(10) . .
C4 C3 H3 120.1 . .
C2 C3 H3 120.1 . .
C3 C4 C5 122.4(8) . .
C3 C4 H4 118.8 . .
C5 C4 H4 118.8 . .
C4 C5 C6 118.9(9) . .
C4 C5 H5 120.6 . .
C6 C5 H5 120.6 . .
O4 C6 C5 124.5(9) . .
O4 C6 C1 115.0(8) . .
C5 C6 C1 120.5(10) . .
N7 C7 C2 126.6(7) . .
N7 C7 H7 116.7 . .
C2 C7 H7 116.7 . .
N7 C8 C10 107.9(5) . .
N7 C8 C9 105.2(5) . .
C10 C8 C9 111.6(5) . .
N7 C8 C11 111.6(6) . .
C10 C8 C11 110.1(5) . .
C9 C8 C11 110.3(5) . .
O2 C9 C8 110.4(5) . .
O2 C9 H9A 109.6 . .
C8 C9 H9A 109.6 . .
O2 C9 H9B 109.6 . .
C8 C9 H9B 109.6 . .
H9A C9 H9B 108.1 . .
O3 C10 C8 116.1(5) . .
O3 C10 H10A 108.3 . .
C8 C10 H10A 108.3 . .
O3 C10 H10B 108.3 . .
C8 C10 H10B 108.3 . .
H10A C10 H10B 107.4 . .
C12 C11 C12' 95.3(13) . .
C12 C11 C8 117.9(11) . .
C12' C11 C8 114.5(8) . .
C11 C12 H12A 109.5 . .
C11 C12 H12B 109.5 . .
H12A C12 H12B 109.5 . .
C11 C12 H12C 109.5 . .
H12A C12 H12C 109.5 . .
H12B C12 H12C 109.5 . .
C11 C12' H12D 109.5 . .
C11 C12' H12E 109.5 . .
H12D C12' H12E 109.5 . .
C11 C12' H12F 109.5 . .
H12D C12' H12F 109.5 . .
H12E C12' H12F 109.5 . .
O4 C13 H13A 109.5 . .
O4 C13 H13B 109.5 . .
H13A C13 H13B 109.5 . .
O4 C13 H13C 109.5 . .
H13A C13 H13C 109.5 . .
H13B C13 H13C 109.5 . .
O5 C14 C15 125.6(7) . .
O5 C14 C19 114.8(9) . .
C15 C14 C19 119.5(9) . .
C14 C15 C16 120.5(8) . .
C14 C15 C20 123.1(7) . .
C16 C15 C20 116.4(9) . .
C17 C16 C15 119.7(11) . .
C17 C16 H16 120.2 . .
C15 C16 H16 120.2 . .
C16 C17 C18 120.6(10) . .
C16 C17 H17 119.7 . .
C18 C17 H17 119.7 . .
C17 C18 C19 122.1(10) . .
C17 C18 H18 119.0 . .
C19 C18 H18 119.0 . .
O8 C19 C18 126.4(10) . .
O8 C19 C14 116.0(9) . .
C18 C19 C14 117.6(12) . .
N8 C20 C15 126.4(7) . .
N8 C20 H20 116.8 . .
C15 C20 H20 116.8 . .
N8 C21 C23 108.7(5) . .
N8 C21 C22 105.6(5) . .
C23 C21 C22 110.8(5) . .
N8 C21 C24 113.3(5) . .
C23 C21 C24 108.7(5) . .
C22 C21 C24 109.7(5) . .
O7 C22 C21 109.8(5) . .
O7 C22 H22A 109.7 . .
C21 C22 H22A 109.7 . .
O7 C22 H22B 109.7 . .
C21 C22 H22B 109.7 . .
H22A C22 H22B 108.2 . .
O6 C23 C21 115.1(5) . .
O6 C23 H23A 108.5 . .
C21 C23 H23A 108.5 . .
O6 C23 H23B 108.5 . .
C21 C23 H23B 108.5 . .
H23A C23 H23B 107.5 . .
C25 C24 C21 116.1(7) . .
C25 C24 H24A 108.3 . .
C21 C24 H24A 108.3 . .
C25 C24 H24B 108.3 . .
C21 C24 H24B 108.3 . .
H24A C24 H24B 107.4 . .
C24 C25 H25A 109.5 . .
C24 C25 H25B 109.5 . .
H25A C25 H25B 109.5 . .
C24 C25 H25C 109.5 . .
H25A C25 H25C 109.5 . .
H25B C25 H25C 109.5 . .
O8 C26 H26A 109.5 . .
O8 C26 H26B 109.5 . .
H26A C26 H26B 109.5 . .
O8 C26 H26C 109.5 . .
H26A C26 H26C 109.5 . .
H26B C26 H26C 109.5 . .
O10 C27 H27A 109.5 . .
O10 C27 H27B 109.5 . .
H27A C27 H27B 109.5 . .
O10 C27 H27C 109.5 . .
H27A C27 H27C 109.5 . .
H27B C27 H27C 109.5 . .
O11 C28 H28A 109.5 . .
O11 C28 H28B 109.5 . .
H28A C28 H28B 109.5 . .
O11 C28 H28C 109.5 . .
H28A C28 H28C 109.5 . .
H28B C28 H28C 109.5 . .
C31 C30 C35 118.8(7) . .
C31 C30 C36 119.9(6) . .
C35 C30 C36 121.1(6) . .
C32 C31 C30 119.4(7) . .
C32 C31 H31 120.3 . .
C30 C31 H31 120.3 . .
C33 C32 C31 121.4(9) . .
C33 C32 H32 119.3 . .
C31 C32 H32 119.3 . .
C34 C33 C32 119.8(8) . .
C34 C33 H33 120.1 . .
C32 C33 H33 120.1 . .
C33 C34 C35 120.9(8) . .
C33 C34 H34 119.6 . .
C35 C34 H34 119.6 . .
C34 C35 C30 119.7(8) . .
C34 C35 H35 120.2 . .
C30 C35 H35 120.2 . .
O12 C36 O13 122.4(6) . 3_676
O12 C36 C30 119.2(6) . .
O13 C36 C30 118.3(6) 3_676 .
O12 C36 Y1 78.2(4) . 3_676
O13 C36 Y1 44.3(3) 3_676 3_676
C30 C36 Y1 162.2(5) . 3_676
C38 C37 C42 118.8(7) . .
C38 C37 C43 120.5(6) . .
C42 C37 C43 120.6(6) . .
C37 C38 C39 121.1(8) . .
C37 C38 H38 119.4 . .
C39 C38 H38 119.4 . .
C40 C39 C38 120.1(8) . .
C40 C39 H39 120.0 . .
C38 C39 H39 120.0 . .
C39 C40 C41 120.4(8) . .
C39 C40 H40 119.8 . .
C41 C40 H40 119.8 . .
C40 C41 C42 120.1(8) . .
C40 C41 H41 120.0 . .
C42 C41 H41 120.0 . .
C37 C42 C41 119.5(8) . .
C37 C42 H42 120.3 . .
C41 C42 H42 120.3 . .
O14 C43 O15 126.2(6) . 3_676
O14 C43 C37 117.9(5) . .
O15 C43 C37 115.9(6) 3_676 .
C49 C44 C45 118.5(6) . .
C49 C44 C50 119.7(6) . .
C45 C44 C50 121.7(6) . .
C44 C45 C46 120.4(7) . .
C44 C45 H45 119.8 . .
C46 C45 H45 119.8 . .
C47 C46 C45 119.9(8) . .
C47 C46 H46 120.0 . .
C45 C46 H46 120.0 . .
C48 C47 C46 120.6(7) . .
C48 C47 H47 119.7 . .
C46 C47 H47 119.7 . .
C47 C48 C49 119.8(8) . .
C47 C48 H48 120.1 . .
C49 C48 H48 120.1 . .
C44 C49 C48 120.8(7) . .
C44 C49 H49 119.6 . .
C48 C49 H49 119.6 . .
O17 C50 O16 125.6(5) . .
O17 C50 C44 118.1(6) . .
O16 C50 C44 116.3(5) . .

loop_
_geom_bond_atom_site_label_1
_geom_bond_atom_site_label_2
_geom_bond_distance
_geom_bond_site_symmetry_2
Y1 O12 2.273(5) .
Y1 O15 2.283(4) .
Y1 O13 2.308(5) .
Y1 O6 2.313(4) .
Y1 O3 2.326(4) .
Y1 O14 2.331(4) .
Y1 O17 2.356(4) .
Y1 C36 3.029(6) 3_676
Y1 Fe1 3.3575(9) .
Y1 Y1 4.0356(11) 3_676
Fe1 O3 1.950(4) .
Fe1 O6 1.976(4) .
Fe1 O7 2.002(4) .
Fe1 O2 2.002(4) .
Fe1 O16 2.017(4) .
Fe1 O10 2.093(4) .
Fe2 O1 1.924(5) .
Fe2 O2 2.007(4) .
Fe2 N1 2.011(7) .
Fe2 O11 2.013(5) .
Fe2 N7 2.120(5) .
Fe2 O10 2.150(4) .
Fe2 Na1 3.487(4) .
Fe3 O5 1.934(5) .
Fe3 N4 1.988(6) .
Fe3 O7 2.013(4) .
Fe3 O11 2.016(5) .
Fe3 N8 2.117(6) .
Fe3 O10 2.122(4) .
Fe3 Na1 3.435(4) .
Na1 O5 2.382(7) .
Na1 O9 2.39(2) .
Na1 O1 2.419(7) .
Na1 O4 2.454(8) .
Na1 O8 2.455(9) .
Na1 O11 2.696(6) .
O1 C1 1.344(9) .
O2 C9 1.419(8) .
O3 C10 1.396(8) .
O4 C6 1.376(12) .
O4 C13 1.413(12) .
O5 C14 1.340(10) .
O6 C23 1.408(7) .
O7 C22 1.422(8) .
O8 C19 1.380(14) .
O8 C26 1.421(15) .
O10 C27 1.437(7) .
O11 C28 1.396(9) .
O12 C36 1.244(8) .
O13 C36 1.246(8) 3_676
O14 C43 1.254(7) .
O15 C43 1.258(7) 3_676
O16 C50 1.265(7) .
O17 C50 1.251(7) .
N1 N2 1.1608(10) .
N1 N2' 1.24(2) .
N1 N2" 1.48(4) .
N2 N3 1.1408(10) .
N2' N3' 1.19(3) .
N2" N3" 1.22(4) .
N4 N5 1.134(9) .
N5 N6 1.138(11) .
N7 C7 1.277(8) .
N7 C8 1.515(9) .
N8 C20 1.272(8) .
N8 C21 1.509(8) .
C1 C2 1.395(12) .
C1 C6 1.411(12) .
C2 C3 1.414(11) .
C2 C7 1.427(11) .
C3 C4 1.359(14) .
C3 H3 0.9300 .
C4 C5 1.377(15) .
C4 H4 0.9300 .
C5 C6 1.381(14) .
C5 H5 0.9300 .
C7 H7 0.9300 .
C8 C10 1.524(9) .
C8 C9 1.524(8) .
C8 C11 1.548(10) .
C9 H9A 0.9700 .
C9 H9B 0.9700 .
C10 H10A 0.9700 .
C10 H10B 0.9700 .
C11 C12 1.40(2) .
C11 C12' 1.454(18) .
C12 H12A 0.9600 .
C12 H12B 0.9600 .
C12 H12C 0.9600 .
C12' H12D 0.9600 .
C12' H12E 0.9600 .
C12' H12F 0.9600 .
C13 H13A 0.9600 .
C13 H13B 0.9600 .
C13 H13C 0.9600 .
C14 C15 1.365(12) .
C14 C19 1.435(12) .
C15 C16 1.409(12) .
C15 C20 1.450(11) .
C16 C17 1.358(16) .
C16 H16 0.9300 .
C17 C18 1.360(18) .
C17 H17 0.9300 .
C18 C19 1.384(17) .
C18 H18 0.9300 .
C20 H20 0.9300 .
C21 C23 1.535(9) .
C21 C22 1.537(9) .
C21 C24 1.538(9) .
C22 H22A 0.9700 .
C22 H22B 0.9700 .
C23 H23A 0.9700 .
C23 H23B 0.9700 .
C24 C25 1.515(11) .
C24 H24A 0.9700 .
C24 H24B 0.9700 .
C25 H25A 0.9600 .
C25 H25B 0.9600 .
C25 H25C 0.9600 .
C26 H26A 0.9600 .
C26 H26B 0.9600 .
C26 H26C 0.9600 .
C27 H27A 0.9600 .
C27 H27B 0.9600 .
C27 H27C 0.9600 .
C28 H28A 0.9600 .
C28 H28B 0.9600 .
C28 H28C 0.9600 .
C30 C31 1.384(11) .
C30 C35 1.391(9) .
C30 C36 1.505(9) .
C31 C32 1.377(12) .
C31 H31 0.9300 .
C32 C33 1.354(13) .
C32 H32 0.9300 .
C33 C34 1.349(14) .
C33 H33 0.9300 .
C34 C35 1.381(11) .
C34 H34 0.9300 .
C35 H35 0.9300 .
C36 O13 1.246(8) 3_676
C36 Y1 3.029(6) 3_676
C37 C38 1.363(10) .
C37 C42 1.369(10) .
C37 C43 1.509(9) .
C38 C39 1.387(12) .
C38 H38 0.9300 .
C39 C40 1.336(14) .
C39 H39 0.9300 .
C40 C41 1.359(14) .
C40 H40 0.9300 .
C41 C42 1.406(12) .
C41 H41 0.9300 .
C42 H42 0.9300 .
C43 O15 1.258(7) 3_676
C44 C49 1.377(9) .
C44 C45 1.381(9) .
C44 C50 1.494(9) .
C45 C46 1.382(10) .
C45 H45 0.9300 .
C46 C47 1.367(13) .
C46 H46 0.9300 .
C47 C48 1.354(13) .
C47 H47 0.9300 .
C48 C49 1.383(11) .
C48 H48 0.9300 .
C49 H49 0.9300 .
